data_7245432
loop_
_publ_author_name
'Croitor, Lilia'
'Coropceanu, Eduard B.'
'Fonari, Marina S.'

_publ_section_title
;
 Anion--pyridine-n-oxime interplay to control metal--metal separations in
 a series of Cu(ii) coordination polymers
;
_journal_name_full CrystEngComm
_journal_paper_doi 10.1039/D2CE01000C
_journal_year 2022
_chemical_formula_moiety 'C12 H11 Cl Cu N4 O6'
_chemical_formula_sum 'C12 H11 Cl Cu N4 O6'
_chemical_formula_weight 406.24
_space_group_crystal_system orthorhombic
_space_group_IT_number 56
_space_group_name_Hall '-P 2ab 2ac'
_space_group_name_H-M_alt 'P c c n'
_atom_sites_solution_hydrogens mixed
_atom_sites_solution_primary direct
_atom_sites_solution_secondary difmap
_audit_creation_method SHELXL-2014/7
_audit_update_record
;
2022-05-23 deposited with the CCDC.	2022-08-15 downloaded from the CCDC.
;
_cell_angle_alpha 90
_cell_angle_beta 90
_cell_angle_gamma 90
_cell_formula_units_Z 4
_cell_length_a 7.0897(5)
_cell_length_b 12.7224(7)
_cell_length_c 17.1140(11)
_cell_measurement_reflns_used 753
_cell_measurement_temperature 293(2)
_cell_measurement_theta_max 25.5580
_cell_measurement_theta_min 3.4920
_cell_volume 1543.65(17)
_computing_cell_refinement
;
CrysAlisPro, Agilent Technologies,
Version 1.171.37.35 (release 13-08-2014 CrysAlis171 .NET)
(compiled Aug 13 2014,18:06:01)
;
_computing_data_collection
;
CrysAlisPro, Agilent Technologies,
Version 1.171.37.35 (release 13-08-2014 CrysAlis171 .NET)
(compiled Aug 13 2014,18:06:01)
;
_computing_data_reduction
;
CrysAlisPro, Agilent Technologies,
Version 1.171.37.35 (release 13-08-2014 CrysAlis171 .NET)
(compiled Aug 13 2014,18:06:01)
;
_computing_structure_refinement 'SHELXL-2014/7 (Sheldrick, 2014)'
_computing_structure_solution 'SHELXS-2014/7 (Sheldrick, 2014)'
_diffrn_ambient_temperature 293(2)
_diffrn_detector 'CCD plate'
_diffrn_detector_area_resol_mean 15.9914
_diffrn_detector_type Eos
_diffrn_measured_fraction_theta_full 0.994
_diffrn_measured_fraction_theta_max 0.994
_diffrn_measurement_device 'four-circle diffractometer'
_diffrn_measurement_device_type 'Xcalibur, Eos'
_diffrn_radiation_monochromator graphite
_diffrn_radiation_type MoK\a
_diffrn_radiation_wavelength 0.71073
_diffrn_reflns_av_R_equivalents 0.0222
_diffrn_reflns_av_unetI/netI 0.0340
_diffrn_reflns_Laue_measured_fraction_full 0.994
_diffrn_reflns_Laue_measured_fraction_max 0.994
_diffrn_reflns_limit_h_max 8
_diffrn_reflns_limit_h_min -8
_diffrn_reflns_limit_k_max 15
_diffrn_reflns_limit_k_min -8
_diffrn_reflns_limit_l_max 20
_diffrn_reflns_limit_l_min -8
_diffrn_reflns_number 3216
_diffrn_reflns_point_group_measured_fraction_full 0.994
_diffrn_reflns_point_group_measured_fraction_max 0.994
_diffrn_reflns_theta_full 24.999
_diffrn_reflns_theta_max 24.999
_diffrn_reflns_theta_min 2.869
_exptl_absorpt_coefficient_mu 1.626
_exptl_absorpt_correction_T_max 1.00000
_exptl_absorpt_correction_T_min 0.77465
_exptl_absorpt_correction_type multi-scan
_exptl_absorpt_process_details
;
CrysAlisPro, Agilent Technologies,
Version 1.171.37.35 (release 13-08-2014 CrysAlis171 .NET)
(compiled Aug 13 2014,18:06:01)
Empirical absorption correction using spherical harmonics,
 implemented in SCALE3 ABSPACK scaling algorithm.
;
_exptl_crystal_colour green
_exptl_crystal_density_diffrn 1.748
_exptl_crystal_description block
_exptl_crystal_F_000 820
_exptl_crystal_size_max 0.360
_exptl_crystal_size_mid 0.250
_exptl_crystal_size_min 0.050
_refine_diff_density_max 0.251
_refine_diff_density_min -0.200
_refine_diff_density_rms 0.048
_refine_ls_extinction_method none
_refine_ls_goodness_of_fit_ref 1.020
_refine_ls_hydrogen_treatment mixed
_refine_ls_matrix_type full
_refine_ls_number_parameters 132
_refine_ls_number_reflns 1364
_refine_ls_number_restraints 12
_refine_ls_restrained_S_all 1.016
_refine_ls_R_factor_all 0.0597
_refine_ls_R_factor_gt 0.0350
_refine_ls_shift/su_max 0.000
_refine_ls_shift/su_mean 0.000
_refine_ls_structure_factor_coef Fsqd
_refine_ls_weighting_details 'w=1/[\s^2^(Fo^2^)+(0.0348P)^2^] where P=(Fo^2^+2Fc^2^)/3'
_refine_ls_weighting_scheme calc
_refine_ls_wR_factor_gt 0.0747
_refine_ls_wR_factor_ref 0.0859
_reflns_Friedel_coverage 0.000
_reflns_number_gt 931
_reflns_number_total 1364
_reflns_threshold_expression 'I > 2\s(I)'
_cod_data_source_file d2ce01000c2.cif
_cod_data_source_block Comp_8_CL_3086
_cod_database_code 7245432
_shelx_shelxl_version_number 2014/7
_shelx_space_group_comment
;
The symmetry employed for this shelxl refinement is uniquely defined
by the following loop, which should always be used as a source of
symmetry information in preference to the above space-group names.
They are only intended as comments.
;
_shelx_estimated_absorpt_t_min 0.592
_shelx_estimated_absorpt_t_max 0.923

loop_
_space_group_symop_operation_xyz
'x, y, z'
'-x+1/2, -y+1/2, z'
'-x, y+1/2, -z+1/2'
'x+1/2, -y, -z+1/2'
'-x, -y, -z'
'x-1/2, y-1/2, -z'
'x, -y-1/2, z-1/2'
'-x-1/2, y, z-1/2'

loop_
_atom_site_label
_atom_site_type_symbol
_atom_site_fract_x
_atom_site_fract_y
_atom_site_fract_z
_atom_site_U_iso_or_equiv
_atom_site_adp_type
_atom_site_occupancy
_atom_site_site_symmetry_order
_atom_site_calc_flag
_atom_site_refinement_flags_posn
_atom_site_refinement_flags_adp
_atom_site_refinement_flags_occupancy
_atom_site_disorder_assembly
_atom_site_disorder_group
Cu1 Cu 0.2500 0.7500 0.29323(3) 0.0480(2) Uani 1 2 d S T P . .
Cl1 Cl -0.2500 0.7500 0.34552(7) 0.0510(3) Uani 1 2 d S T P . .
O3 O -0.161(2) 0.705(2) 0.4095(9) 0.130(9) Uani 0.42(2) 1 d . U P A 1
O3A O -0.2223(13) 0.6449(7) 0.3726(9) 0.105(3) Uani 0.58(2) 1 d . U P A 2
O2A O -0.1066(13) 0.7574(11) 0.2876(5) 0.071(3) Uani 0.58(2) 1 d . U P A 2
O2 O -0.0861(18) 0.7922(12) 0.3152(16) 0.104(6) Uani 0.42(2) 1 d . U P A 1
O1 O 0.1950(4) 0.6598(2) 0.13600(15) 0.0885(9) Uani 1 1 d . . . . .
H1O1 H 0.189(15) 0.726(9) 0.134(5) 0.133 Uiso 0.5 1 d . U P B -1
N1 N 0.2416(3) 0.6214(2) 0.36273(15) 0.0445(6) Uani 1 1 d . . . C -1
N2 N 0.2068(4) 0.6411(2) 0.21255(16) 0.0602(8) Uani 1 1 d . . . C -1
C1 C 0.2727(4) 0.6100(3) 0.4386(2) 0.0540(9) Uani 1 1 d . . . C -1
H1 H 0.3070 0.6690 0.4673 0.065 Uiso 1 1 calc R U . C -1
C2 C 0.2570(4) 0.5156(3) 0.4774(2) 0.0630(10) Uani 1 1 d . . . C -1
H2 H 0.2779 0.5114 0.5309 0.076 Uiso 1 1 calc R U . C -1
C3 C 0.2100(5) 0.4285(3) 0.4353(3) 0.0729(11) Uani 1 1 d . . . C -1
H3 H 0.1987 0.3636 0.4598 0.087 Uiso 1 1 calc R U . C -1
C4 C 0.1798(5) 0.4375(3) 0.3568(2) 0.0712(10) Uani 1 1 d . . . C -1
H4 H 0.1477 0.3787 0.3275 0.085 Uiso 1 1 calc R U . C -1
C5 C 0.1972(4) 0.5338(3) 0.3215(2) 0.0524(8) Uani 1 1 d . . . C -1
C6 C 0.1761(5) 0.5488(3) 0.2380(2) 0.0656(9) Uani 1 1 d . . . C -1
H6 H 0.1421 0.4941 0.2048 0.079 Uiso 1 1 calc R U . C -1

loop_
_atom_site_aniso_label
_atom_site_aniso_U_11
_atom_site_aniso_U_22
_atom_site_aniso_U_33
_atom_site_aniso_U_23
_atom_site_aniso_U_13
_atom_site_aniso_U_12
Cu1 0.0558(4) 0.0557(4) 0.0326(3) 0.000 0.000 0.0014(2)
Cl1 0.0530(7) 0.0507(6) 0.0493(8) 0.000 0.000 0.0055(6)
O3 0.116(9) 0.198(18) 0.076(9) 0.076(10) 0.008(6) 0.035(10)
O3A 0.126(5) 0.077(5) 0.112(8) 0.051(4) -0.023(5) -0.017(4)
O2A 0.041(3) 0.111(7) 0.061(4) -0.002(4) 0.008(3) -0.013(3)
O2 0.052(4) 0.062(7) 0.197(15) 0.048(8) -0.047(7) -0.027(5)
O1 0.139(2) 0.095(2) 0.0309(14) -0.0055(16) -0.0080(14) -0.0076(19)
N1 0.0434(13) 0.0526(14) 0.0374(16) -0.0034(13) -0.0013(12) 0.0027(11)
N2 0.0734(18) 0.070(2) 0.0369(18) -0.0039(16) -0.0048(14) -0.0021(15)
C1 0.065(2) 0.0549(19) 0.042(2) -0.0031(17) -0.0049(16) 0.0036(15)
C2 0.087(3) 0.058(2) 0.044(2) 0.0059(19) -0.0024(18) 0.0088(18)
C3 0.096(3) 0.056(2) 0.067(3) 0.008(2) 0.002(2) -0.0002(18)
C4 0.090(2) 0.058(2) 0.065(3) -0.010(2) -0.007(2) -0.0059(19)
C5 0.0527(18) 0.058(2) 0.047(2) -0.0046(19) -0.0001(16) 0.0002(15)
C6 0.082(2) 0.066(2) 0.049(2) -0.013(2) -0.010(2) -0.007(2)

loop_
_atom_type_symbol
_atom_type_description
_atom_type_scat_dispersion_real
_atom_type_scat_dispersion_imag
_atom_type_scat_source
C C 0.0033 0.0016 'International Tables Vol C Tables 4.2.6.8 and 6.1.1.4'
H H 0.0000 0.0000 'International Tables Vol C Tables 4.2.6.8 and 6.1.1.4'
N N 0.0061 0.0033 'International Tables Vol C Tables 4.2.6.8 and 6.1.1.4'
O O 0.0106 0.0060 'International Tables Vol C Tables 4.2.6.8 and 6.1.1.4'
Cl Cl 0.1484 0.1585 'International Tables Vol C Tables 4.2.6.8 and 6.1.1.4'
Cu Cu 0.3201 1.2651 'International Tables Vol C Tables 4.2.6.8 and 6.1.1.4'

loop_
_geom_angle_atom_site_label_1
_geom_angle_atom_site_label_2
_geom_angle_atom_site_label_3
_geom_angle
_geom_angle_site_symmetry_1
_geom_angle_site_symmetry_3
_geom_angle_publ_flag
N2 Cu1 N2 91.58(18) . 2_565 ?
N2 Cu1 N1 80.75(12) . . ?
N2 Cu1 N1 168.60(10) 2_565 . ?
N2 Cu1 O2 96.3(6) . . ?
N2 Cu1 O2 95.9(4) 2_565 . ?
N1 Cu1 O2 93.3(3) . . ?
O2 Cl1 O2 136(2) 2_465 . ?
O2 Cl1 O3 94.5(14) 2_465 2_465 ?
O2 Cl1 O3 121.0(7) . 2_465 ?
O2 Cl1 O3 121.0(7) 2_465 . ?
O2 Cl1 O3 94.5(14) . . ?
O3 Cl1 O3 75.9(16) 2_465 . ?
O2A Cl1 O2A 91.7(8) 2_465 . ?
O2A Cl1 O3A 100.9(7) 2_465 2_465 ?
O2A Cl1 O3A 105.2(4) . 2_465 ?
O2A Cl1 O3A 105.2(4) 2_465 . ?
O2A Cl1 O3A 100.9(7) . . ?
O3A Cl1 O3A 142.1(13) 2_465 . ?
Cl1 O3 O3 52.1(8) . 2_465 ?
Cl1 O2 Cu1 141.6(8) . . ?
C1 N1 C5 117.3(3) . . ?
C1 N1 Cu1 131.3(2) . . ?
C5 N1 Cu1 111.4(2) . . ?
C6 N2 O1 119.4(3) . . ?
C6 N2 Cu1 115.7(2) . . ?
O1 N2 Cu1 124.7(2) . . ?
N1 C1 C2 123.7(3) . . ?
C3 C2 C1 118.4(4) . . ?
C2 C3 C4 119.3(4) . . ?
C3 C4 C5 119.7(3) . . ?
N1 C5 C4 121.7(3) . . ?
N1 C5 C6 115.4(3) . . ?
C4 C5 C6 122.9(3) . . ?
N2 C6 C5 116.2(3) . . ?

loop_
_geom_bond_atom_site_label_1
_geom_bond_atom_site_label_2
_geom_bond_distance
_geom_bond_site_symmetry_2
_geom_bond_publ_flag
Cu1 N2 1.980(3) . ?
Cu1 N2 1.980(3) 2_565 ?
Cu1 N1 2.024(3) . ?
Cu1 O2 2.471(15) . ?
Cl1 O2 1.381(14) 2_465 ?
Cl1 O2 1.381(14) . ?
Cl1 O3 1.388(9) 2_465 ?
Cl1 O3 1.388(9) . ?
Cl1 O2A 1.423(8) 2_465 ?
Cl1 O2A 1.423(8) . ?
Cl1 O3A 1.429(6) 2_465 ?
Cl1 O3A 1.429(6) . ?
O3 O3 1.71(3) 2_465 ?
O1 N2 1.334(3) . ?
N1 C1 1.326(4) . ?
N1 C5 1.356(4) . ?
N2 C6 1.270(4) . ?
C1 C2 1.375(4) . ?
C2 C3 1.363(5) . ?
C3 C4 1.365(5) . ?
C4 C5 1.371(4) . ?
C5 C6 1.450(4) . ?

loop_
_geom_hbond_atom_site_label_D
_geom_hbond_atom_site_label_H
_geom_hbond_atom_site_label_A
_geom_hbond_distance_DH
_geom_hbond_distance_HA
_geom_hbond_distance_DA
_geom_hbond_angle_DHA
_geom_hbond_site_symmetry_A
O1 H1O1 O1 0.84(12) 1.67(10) 2.424(6) 148(11) 2_565
